data_1525704
loop_
_publ_author_name
'Boulet, P.'
'Weitzer, F.'
'Hiebl, K.'
'Noel, H.'

_publ_section_title
;
 Structural chemistry, magnetic properties and electrical resistivity of
 the ternary germanides R2 Ru Ge2 (R = Y, La-Nd, Gd- Er)
;
_journal_name_full 'Physik (Berlin)'
_journal_page_first 302
_journal_page_last 319
_journal_volume 292
_journal_year 2000
_chemical_formula_sum 'Ge2 Ru Tb2'
_chemical_name_systematic 'Tb2 Ru Ge2'
_space_group_IT_number 12
_symmetry_space_group_name_Hall '-C 2y'
_symmetry_space_group_name_H-M 'C 1 2/m 1'
_cell_angle_alpha 90
_cell_angle_beta 118.432
_cell_angle_gamma 90
_cell_formula_units_Z 4
_cell_length_a 10.7785
_cell_length_b 4.2717
_cell_length_c 10.1829
_cell_volume 412.295
_citation_journal_id_ASTM PHYBE3
_cod_data_source_file Boulet_PHYBE3_2000_400.cif
_cod_data_source_block Ge2Ru1Tb2
_cod_original_cell_volume 412.2954
_cod_original_formula_sum 'Ge2 Ru1 Tb2'
_cod_database_code 1525704

loop_
_symmetry_equiv_pos_as_xyz
x,y,z
-x,y,-z
-x,-y,-z
x,-y,z
x+1/2,y+1/2,z
-x+1/2,y+1/2,-z
-x+1/2,-y+1/2,-z
x+1/2,-y+1/2,z

loop_
_atom_site_label
_atom_site_type_symbol
_atom_site_fract_x
_atom_site_fract_y
_atom_site_fract_z
_atom_site_occupancy
_atom_site_U_iso_or_equiv
Ge2 Ge 0.1442 0 0.0596 1 0.0
Ru1 Ru 0.7728 0 0.131 1 0.0
Tb2 Tb 0.3138 0 0.3856 1 0.0
Tb1 Tb 0.5027 0 0.1741 1 0.0
Ge1 Ge 0.0056 0 0.3722 1 0.0
